data_7036015
loop_
_publ_author_name
'Hu, Kong-Qiu'
'Jiang, Xiang'
'Wu, Shu-Qi'
'Liu, Cai-Ming'
'Cui, Ai-Li'
'Kou, Hui-Zhong'

_publ_section_title
;
 A trimetallic strategy towards ZnDyCr and ZnDyCo single-ion magnets.
;
_journal_issue 35
_journal_name_full 'Dalton transactions (Cambridge, England : 2003)'
_journal_page_first 15413
_journal_page_last 15416
_journal_paper_doi 10.1039/c5dt02175h
_journal_volume 44
_journal_year 2015
_chemical_formula_moiety 'C96 H98 Cr2 Dy2 N20 O18 Zn4'
_chemical_formula_sum 'C108 H140 Cr2 Dy2 N24 O29 Zn4'
_chemical_formula_weight 2928.91
_chemical_name_systematic
;
 ?
;
_space_group_crystal_system monoclinic
_space_group_IT_number 14
_space_group_name_Hall '-P 2ybc'
_space_group_name_H-M_alt 'P 1 21/c 1'
_symmetry_space_group_name_Hall '-P 2ybc'
_symmetry_space_group_name_H-M 'P 1 21/c 1'
_atom_sites_solution_hydrogens geom
_audit_creation_method SHELXL-2014
_audit_update_record
;
2015-07-24 deposited with the CCDC.
2015-07-29 downloaded from the CCDC.
;
_cell_angle_alpha 90
_cell_angle_beta 105.86(3)
_cell_angle_gamma 90
_cell_formula_units_Z 2
_cell_length_a 16.929(3)
_cell_length_b 22.842(5)
_cell_length_c 20.172(4)
_cell_measurement_reflns_used 25946
_cell_measurement_temperature 163(2)
_cell_measurement_theta_max 29.0181
_cell_measurement_theta_min 2.0441
_cell_volume 7503(3)
_computing_cell_refinement 'CrystalClear (Rigaku Inc., 2008)'
_computing_data_collection 'CrystalClear (Rigaku Inc., 2008)'
_computing_data_reduction 'CrystalClear (Rigaku Inc., 2008)'
_computing_structure_refinement 'SHELXL-2014 (Sheldrick, 2014)'
_computing_structure_solution 'SHELXS-97 (Sheldrick, 1990)'
_diffrn_ambient_temperature 163(2)
_diffrn_detector_area_resol_mean 28.5714
_diffrn_measured_fraction_theta_full 0.989
_diffrn_measured_fraction_theta_max 0.987
_diffrn_measurement_device_type 'Saturn724+ (2x2 bin mode)'
_diffrn_measurement_method dtprofit.ref
_diffrn_radiation_type MoK\a
_diffrn_radiation_wavelength 0.71073
_diffrn_reflns_av_sigmaI/netI 0.0806
_diffrn_reflns_av_unetI/netI 0.0845
_diffrn_reflns_laue_measured_fraction_full 0.989
_diffrn_reflns_laue_measured_fraction_max 0.987
_diffrn_reflns_limit_h_max 19
_diffrn_reflns_limit_h_min -20
_diffrn_reflns_limit_k_max 27
_diffrn_reflns_limit_k_min 0
_diffrn_reflns_limit_l_max 23
_diffrn_reflns_limit_l_min 0
_diffrn_reflns_point_group_measured_fraction_full 0.989
_diffrn_reflns_point_group_measured_fraction_max 0.987
_diffrn_reflns_theta_full 25.242
_diffrn_reflns_theta_max 25.999
_diffrn_reflns_theta_min 2.044
_diffrn_source 'Rotating Anode'
_exptl_absorpt_coefficient_mu 1.816
_exptl_absorpt_correction_T_max 1.0000
_exptl_absorpt_correction_T_min 0.7660
_exptl_absorpt_correction_type multi-scan
_exptl_crystal_colour buff
_exptl_crystal_density_diffrn 1.296
_exptl_crystal_description block
_exptl_crystal_F_000 2976
_exptl_crystal_size_max 0.39
_exptl_crystal_size_mid 0.38
_exptl_crystal_size_min 0.19
_platon_squeeze_details
;Due to the weak diffraction of the crystals, the lattice solvent 
molecules experience serious site disorder. The SQUEEZE function 
was applied. The corresponding residual count electrons 
should correspond to the squeezed solvent molecules (8 DMF and 
14 H2O in the cell).
;
_refine_diff_density_max 2.101
_refine_diff_density_min -2.496
_refine_diff_density_rms 0.163
_refine_ls_extinction_method none
_refine_ls_goodness_of_fit_ref 0.980
_refine_ls_hydrogen_treatment constr
_refine_ls_matrix_type full
_refine_ls_number_parameters 641
_refine_ls_number_reflns 14545
_refine_ls_number_restraints 15
_refine_ls_restrained_S_all 0.982
_refine_ls_R_factor_all 0.1205
_refine_ls_R_factor_gt 0.1000
_refine_ls_shift/su_max 0.001
_refine_ls_shift/su_mean 0.000
_refine_ls_structure_factor_coef Fsqd
_refine_ls_weighting_details 'w=1/[\s^2^(Fo^2^)+(0.1779P)^2^] where P=(Fo^2^+2Fc^2^)/3'
_refine_ls_weighting_scheme calc
_refine_ls_wR_factor_gt 0.2759
_refine_ls_wR_factor_ref 0.2924
_reflns_Friedel_coverage 0.000
_reflns_number_gt 8868
_reflns_number_total 14545
_reflns_threshold_expression 'I > 2\s(I)'
_cod_data_source_file c5dt02175h2.cif
_cod_data_source_block 2
_cod_depositor_comments
;
The following automatic conversions were performed:

'_exptl_absorpt_correction_type' value 'Multi-scan' changed to
'multi-scan' according to
/usr/data/users/saulius/crontab/automatic-downloads/rss-feeds/RSC/lib/dictionaries/cif_core.dic
dictionary named 'cif_core.dic' version 2.4.2 from 2011-04-26.

Automatic conversion script
Id: cif_fix_values 3271 2015-04-21 07:52:19Z andrius 

 Adding full bibliography for 7036014--7036015.cif.
;
_cod_database_code 7036015
_shelx_space_group_comment
;
The symmetry employed for this shelxl refinement is uniquely defined
by the following loop, which should always be used as a source of
symmetry information in preference to the above space-group names.
They are only intended as comments.
;
_shelxl_version_number 2014-3

loop_
_space_group_symop_operation_xyz
'x, y, z'
'-x, y+1/2, -z+1/2'
'-x, -y, -z'
'x, -y-1/2, z-1/2'

loop_
_atom_site_label
_atom_site_type_symbol
_atom_site_fract_x
_atom_site_fract_y
_atom_site_fract_z
_atom_site_U_iso_or_equiv
_atom_site_adp_type
_atom_site_occupancy
_atom_site_site_symmetry_order
_atom_site_calc_flag
_atom_site_refinement_flags_posn
_atom_site_refinement_flags_adp
Dy1 Dy 0.00930(3) 0.50331(2) 0.70954(2) 0.06013(18) Uani 1 1 d . .
Zn1 Zn 0.22411(7) 0.45996(4) 0.75420(5) 0.0584(3) Uani 1 1 d . .
Zn2 Zn -0.20691(7) 0.54305(5) 0.66197(6) 0.0683(3) Uani 1 1 d . .
Cr1 Cr 0.29981(10) 0.33108(7) 0.56466(8) 0.0663(4) Uani 1 1 d D .
C1 C 0.2641(7) 0.3909(4) 0.6290(5) 0.073(3) Uani 1 1 d . .
C2 C 0.1775(7) 0.2979(4) 0.5363(5) 0.071(2) Uani 1 1 d . .
C3 C 0.2584(6) 0.3902(4) 0.4820(5) 0.062(2) Uani 1 1 d . .
C4 C 0.4133(6) 0.3716(6) 0.5968(7) 0.114(4) Uani 1 1 d D U
C5 C 0.3397(7) 0.2746(5) 0.4986(6) 0.076(3) Uani 1 1 d . .
C6 C 0.3367(6) 0.2709(5) 0.6457(6) 0.081(3) Uani 1 1 d . .
C7 C -0.1514(6) 0.4156(4) 0.6525(5) 0.066(2) Uani 1 1 d . .
C8 C -0.0722(6) 0.6068(4) 0.7858(6) 0.075(3) Uani 1 1 d . .
C9 C 0.0067(6) 0.6075(4) 0.8322(6) 0.069(3) Uani 1 1 d . .
C10 C 0.0330(7) 0.6496(4) 0.8855(6) 0.078(3) Uani 1 1 d . .
H10A H 0.0880 0.6513 0.9135 0.094 Uiso 1 1 calc R U
C11 C 0.0949(6) 0.3971(3) 0.8176(5) 0.061(2) Uani 1 1 d . .
C12 C -0.0898(7) 0.3724(4) 0.6550(4) 0.069(3) Uani 1 1 d . .
C13 C -0.0119(9) 0.3552(6) 0.8677(6) 0.107(5) Uani 1 1 d . .
H13 H -0.0659 0.3558 0.8732 0.128 Uiso 1 1 calc R U
C14 C 0.0496(6) 0.3102(4) 0.8980(6) 0.077(3) Uani 1 1 d . .
H14A H 0.0343 0.2798 0.9240 0.092 Uiso 1 1 calc R U
C15 C 0.1315(8) 0.3098(4) 0.8903(5) 0.085(3) Uani 1 1 d . .
H15A H 0.1404 0.2722 0.8691 0.102 Uiso 1 1 calc R U
H15B H 0.1709 0.3116 0.9367 0.102 Uiso 1 1 calc R U
C16 C 0.1496(7) 0.3577(5) 0.8486(6) 0.079(3) Uani 1 1 d . .
C17 C 0.2377(7) 0.3538(5) 0.8504(6) 0.082(3) Uani 1 1 d . .
H17A H 0.2691 0.3224 0.8751 0.098 Uiso 1 1 calc R U
C18 C 0.1121(7) 0.6322(4) 0.6945(5) 0.075(3) Uani 1 1 d . .
C19 C 0.1293(9) 0.6905(5) 0.6916(6) 0.095(4) Uani 1 1 d . .
H19 H 0.0861 0.7180 0.6760 0.115 Uiso 1 1 calc R U
C20 C 0.1757(6) 0.5878(3) 0.7167(4) 0.0562(19) Uani 1 1 d . .
C21 C -0.0324(9) 0.6478(8) 0.6346(9) 0.145(7) Uani 1 1 d . .
H21A H -0.0845 0.6264 0.6211 0.218 Uiso 1 1 calc R U
H21B H -0.0371 0.6805 0.6648 0.218 Uiso 1 1 calc R U
H21C H -0.0194 0.6629 0.5934 0.218 Uiso 1 1 calc R U
C22 C 0.0497(8) 0.3593(6) 0.6456(8) 0.112(5) Uani 1 1 d . .
H22A H 0.1016 0.3807 0.6532 0.168 Uiso 1 1 calc R U
H22B H 0.0583 0.3243 0.6749 0.168 Uiso 1 1 calc R U
H22C H 0.0302 0.3476 0.5971 0.168 Uiso 1 1 calc R U
C23 C 0.0184(7) 0.3978(4) 0.8293(5) 0.070(3) Uani 1 1 d . .
C24 C 0.3660(8) 0.3828(5) 0.8287(6) 0.093(3) Uani 1 1 d . .
H24A H 0.3752 0.3728 0.7836 0.112 Uiso 1 1 calc R U
H24B H 0.3851 0.3494 0.8602 0.112 Uiso 1 1 calc R U
C25 C 0.4160(8) 0.4368(6) 0.8576(8) 0.101(4) Uani 1 1 d . .
C26 C 0.4113(7) 0.4844(6) 0.8002(7) 0.089(3) Uani 1 1 d . .
H26A H 0.4531 0.5150 0.8182 0.107 Uiso 1 1 calc R U
H26B H 0.4240 0.4659 0.7600 0.107 Uiso 1 1 calc R U
C27 C 0.3997(10) 0.4630(7) 0.9192(6) 0.121(5) Uani 1 1 d . .
H27A H 0.4350 0.4973 0.9335 0.182 Uiso 1 1 calc R U
H27B H 0.3420 0.4749 0.9085 0.182 Uiso 1 1 calc R U
H27C H 0.4113 0.4341 0.9566 0.182 Uiso 1 1 calc R U
C28 C 0.3296(8) 0.5676(5) 0.7661(6) 0.087(3) Uani 1 1 d . .
H28A H 0.3826 0.5851 0.7765 0.104 Uiso 1 1 calc R U
C29 C 0.2586(7) 0.6073(5) 0.7384(5) 0.072(3) Uani 1 1 d . .
C30 C 0.2771(8) 0.6682(5) 0.7361(6) 0.087(3) Uani 1 1 d . .
H30A H 0.3326 0.6808 0.7506 0.105 Uiso 1 1 calc R U
C31 C 0.2137(10) 0.7100(6) 0.7123(7) 0.107(5) Uani 1 1 d . .
H31A H 0.2266 0.7503 0.7101 0.129 Uiso 1 1 calc R U
C32 C 0.1349(8) 0.5565(6) 0.8733(7) 0.112(5) Uani 1 1 d . .
H32A H 0.1773 0.5818 0.8639 0.168 Uiso 1 1 calc R U
H32B H 0.1524 0.5155 0.8742 0.168 Uiso 1 1 calc R U
H32C H 0.1265 0.5669 0.9180 0.168 Uiso 1 1 calc R U
C33 C -0.0303(9) 0.6903(5) 0.8945(8) 0.104(4) Uani 1 1 d . .
H33 H -0.0194 0.7158 0.9331 0.125 Uiso 1 1 calc R U
C34 C -0.1094(8) 0.6912(4) 0.8441(8) 0.101(4) Uani 1 1 d . .
H34A H -0.1466 0.7219 0.8462 0.121 Uiso 1 1 calc R U
C35 C -0.1339(7) 0.6485(5) 0.7916(6) 0.082(3) Uani 1 1 d . .
C36 C -0.2215(8) 0.6493(5) 0.7525(7) 0.096(4) Uani 1 1 d . .
H36A H -0.2544 0.6801 0.7621 0.115 Uiso 1 1 calc R U
C37 C -0.3045(8) 0.4307(6) 0.6402(7) 0.098(4) Uani 1 1 d . .
H37A H -0.3560 0.4115 0.6330 0.118 Uiso 1 1 calc R U
C38 C -0.2359(8) 0.3929(4) 0.6442(6) 0.085(3) Uani 1 1 d . .
C39 C -0.2500(9) 0.3317(6) 0.6389(7) 0.105(4) Uani 1 1 d . .
H39A H -0.3044 0.3175 0.6322 0.126 Uiso 1 1 calc R U
C40 C -0.1076(7) 0.3122(5) 0.6510(7) 0.088(3) Uani 1 1 d . .
H40A H -0.0645 0.2850 0.6535 0.105 Uiso 1 1 calc R U
C41 C -0.1131(7) 0.4509(5) 0.8213(6) 0.087(3) Uani 1 1 d . .
H41A H -0.1450 0.4842 0.7972 0.130 Uiso 1 1 calc R U
H41B H -0.1458 0.4151 0.8099 0.130 Uiso 1 1 calc R U
H41C H -0.0991 0.4576 0.8711 0.130 Uiso 1 1 calc R U
C42 C 0.5129(7) 0.4139(7) 0.8770(9) 0.120(5) Uani 1 1 d . .
H42A H 0.5240 0.3965 0.8361 0.181 Uiso 1 1 calc R U
H42B H 0.5499 0.4472 0.8926 0.181 Uiso 1 1 calc R U
H42C H 0.5220 0.3846 0.9138 0.181 Uiso 1 1 calc R U
C43 C -0.3534(7) 0.6159(5) 0.6749(7) 0.091(3) Uani 1 1 d . .
H43A H -0.3756 0.6491 0.6959 0.109 Uiso 1 1 calc R U
H43B H -0.3641 0.6243 0.6251 0.109 Uiso 1 1 calc R U
C44 C -0.3967(8) 0.5167(7) 0.6255(9) 0.112(5) Uani 1 1 d . .
H44A H -0.4076 0.5373 0.5808 0.134 Uiso 1 1 calc R U
H44B H -0.4387 0.4857 0.6216 0.134 Uiso 1 1 calc R U
C45 C -0.4005(7) 0.5604(6) 0.6834(9) 0.103(4) Uani 1 1 d . .
C46 C -0.3730(9) 0.5387(7) 0.7617(8) 0.124(5) Uani 1 1 d . .
H46A H -0.4035 0.5032 0.7664 0.186 Uiso 1 1 calc R U
H46B H -0.3140 0.5302 0.7751 0.186 Uiso 1 1 calc R U
H46C H -0.3846 0.5695 0.7916 0.186 Uiso 1 1 calc R U
C47 C -0.4914(9) 0.5821(8) 0.6659(12) 0.158(8) Uani 1 1 d . .
H47A H -0.5272 0.5493 0.6699 0.237 Uiso 1 1 calc R U
H47B H -0.4961 0.6131 0.6982 0.237 Uiso 1 1 calc R U
H47C H -0.5079 0.5974 0.6188 0.237 Uiso 1 1 calc R U
C48 C -0.1867(9) 0.2914(5) 0.6434(8) 0.111(5) Uani 1 1 d . .
H48A H -0.1975 0.2506 0.6412 0.133 Uiso 1 1 calc R U
N1 N 0.2372(6) 0.4206(4) 0.6652(4) 0.072(2) Uani 1 1 d . .
N2 N 0.1052(5) 0.2851(3) 0.5212(4) 0.0671(19) Uani 1 1 d . .
N3 N 0.2288(6) 0.4184(4) 0.4342(5) 0.083(2) Uani 1 1 d . .
N4 N 0.4817(5) 0.3874(5) 0.6230(7) 0.120(4) Uani 1 1 d D U
N5 N 0.3661(7) 0.2431(6) 0.4591(6) 0.114(4) Uani 1 1 d . .
N6 N 0.3553(6) 0.2388(5) 0.6946(6) 0.098(3) Uani 1 1 d . .
N7 N -0.2556(6) 0.6132(4) 0.7085(5) 0.090(3) Uani 1 1 d . .
N8 N -0.3068(6) 0.4884(4) 0.6451(6) 0.086(3) Uani 1 1 d . .
N9 N 0.3274(6) 0.5124(4) 0.7775(5) 0.081(3) Uani 1 1 d . .
N10 N 0.2751(6) 0.3919(4) 0.8194(5) 0.080(2) Uani 1 1 d . .
O1 O -0.0939(5) 0.5637(3) 0.7318(3) 0.0737(18) Uani 1 1 d . .
O2 O -0.1313(4) 0.4720(3) 0.6574(3) 0.0686(16) Uani 1 1 d . .
O3 O -0.0115(4) 0.3969(3) 0.6631(3) 0.0733(18) Uani 1 1 d . .
O4 O 0.0565(4) 0.5644(3) 0.8182(3) 0.0717(17) Uani 1 1 d . .
O5 O 0.1118(4) 0.4422(2) 0.7778(3) 0.0574(14) Uani 1 1 d . .
O6 O 0.1527(4) 0.5314(2) 0.7194(3) 0.0606(15) Uani 1 1 d . .
O7 O 0.0340(4) 0.6077(3) 0.6719(4) 0.0728(18) Uani 1 1 d . .
O8 O -0.0355(4) 0.4446(3) 0.7990(3) 0.0621(15) Uani 1 1 d . .
O1W O -0.0023(5) 0.5026(3) 0.5875(4) 0.089(2) Uani 1 1 d . .

loop_
_atom_site_aniso_label
_atom_site_aniso_U_11
_atom_site_aniso_U_22
_atom_site_aniso_U_33
_atom_site_aniso_U_23
_atom_site_aniso_U_13
_atom_site_aniso_U_12
Dy1 0.0708(3) 0.0609(3) 0.0519(3) 0.00094(17) 0.0221(2) -0.00478(19)
Zn1 0.0615(6) 0.0658(6) 0.0471(5) -0.0035(4) 0.0137(4) -0.0077(5)
Zn2 0.0642(7) 0.0742(7) 0.0692(7) 0.0104(5) 0.0227(5) -0.0028(5)
Cr1 0.0733(10) 0.0641(9) 0.0663(9) -0.0038(7) 0.0274(8) -0.0054(7)
C1 0.090(7) 0.079(6) 0.054(5) 0.008(4) 0.024(5) 0.015(5)
C2 0.082(7) 0.071(6) 0.069(6) -0.001(4) 0.033(5) 0.002(5)
C3 0.074(6) 0.064(5) 0.054(5) -0.007(4) 0.028(4) -0.010(4)
C4 0.153(9) 0.098(7) 0.116(8) -0.003(6) 0.081(7) -0.031(6)
C5 0.079(7) 0.085(7) 0.075(6) -0.014(5) 0.039(5) 0.010(5)
C6 0.057(6) 0.090(7) 0.090(7) 0.035(6) 0.012(5) -0.003(5)
C7 0.075(6) 0.071(6) 0.054(5) -0.012(4) 0.018(4) -0.033(5)
C8 0.065(6) 0.057(5) 0.115(9) -0.009(5) 0.047(6) -0.012(4)
C9 0.069(6) 0.054(5) 0.100(7) -0.025(5) 0.051(5) -0.013(4)
C10 0.075(6) 0.076(6) 0.081(7) -0.035(5) 0.015(5) -0.026(5)
C11 0.082(6) 0.042(4) 0.061(5) 0.008(4) 0.024(5) -0.001(4)
C12 0.086(7) 0.070(6) 0.047(5) -0.005(4) 0.013(5) -0.032(5)
C13 0.135(12) 0.099(9) 0.078(7) 0.014(6) 0.016(8) -0.046(8)
C14 0.072(6) 0.061(6) 0.100(8) 0.019(5) 0.028(6) -0.003(5)
C15 0.137(11) 0.055(5) 0.062(6) -0.002(4) 0.025(6) -0.011(6)
C16 0.077(7) 0.090(7) 0.076(7) 0.008(5) 0.030(5) -0.011(6)
C17 0.092(8) 0.074(6) 0.081(7) 0.015(5) 0.027(6) 0.013(5)
C18 0.089(7) 0.074(6) 0.057(5) 0.005(4) 0.015(5) -0.020(5)
C19 0.144(12) 0.066(7) 0.074(7) -0.012(5) 0.027(7) -0.020(7)
C20 0.073(6) 0.050(4) 0.047(4) 0.007(3) 0.018(4) -0.003(4)
C21 0.087(9) 0.186(16) 0.146(14) 0.089(13) 0.005(9) -0.033(10)
C22 0.094(9) 0.102(9) 0.137(12) -0.052(8) 0.027(9) 0.010(7)
C23 0.103(8) 0.064(5) 0.047(5) 0.000(4) 0.025(5) -0.019(5)
C24 0.106(9) 0.092(8) 0.078(7) 0.026(6) 0.021(7) 0.007(7)
C25 0.075(8) 0.111(10) 0.109(10) 0.019(8) 0.011(7) -0.012(7)
C26 0.059(6) 0.107(8) 0.101(9) 0.002(7) 0.021(6) 0.000(6)
C27 0.135(13) 0.142(12) 0.057(6) -0.024(7) -0.024(8) -0.011(10)
C28 0.106(9) 0.089(8) 0.070(7) -0.018(5) 0.034(6) -0.034(7)
C29 0.080(7) 0.077(6) 0.066(6) -0.011(5) 0.029(5) -0.010(5)
C30 0.093(8) 0.088(8) 0.091(8) -0.003(6) 0.043(7) -0.022(6)
C31 0.129(12) 0.093(9) 0.092(9) -0.004(7) 0.016(8) -0.047(9)
C32 0.082(8) 0.140(11) 0.100(10) -0.016(8) -0.001(7) 0.032(8)
C33 0.114(11) 0.084(8) 0.130(12) -0.032(7) 0.059(9) -0.005(7)
C34 0.100(9) 0.045(6) 0.165(13) -0.013(6) 0.050(9) -0.006(5)
C35 0.084(7) 0.068(6) 0.105(8) -0.002(6) 0.045(6) 0.002(5)
C36 0.105(10) 0.065(7) 0.134(11) -0.023(7) 0.060(9) -0.015(6)
C37 0.077(8) 0.104(10) 0.105(9) 0.032(7) 0.010(7) -0.029(7)
C38 0.098(8) 0.061(6) 0.102(8) 0.017(5) 0.040(7) -0.005(5)
C39 0.092(9) 0.121(11) 0.113(10) -0.006(8) 0.047(8) -0.018(8)
C40 0.090(8) 0.068(6) 0.116(9) -0.010(6) 0.045(7) -0.006(5)
C41 0.088(8) 0.103(8) 0.086(7) 0.017(6) 0.051(6) 0.017(6)
C42 0.050(6) 0.152(12) 0.157(13) 0.050(11) 0.023(8) 0.007(7)
C43 0.068(7) 0.081(7) 0.135(10) 0.015(7) 0.046(7) 0.017(5)
C44 0.072(8) 0.128(11) 0.130(13) 0.016(10) 0.019(8) -0.019(8)
C45 0.059(6) 0.091(8) 0.170(14) 0.016(8) 0.048(8) 0.008(6)
C46 0.100(10) 0.148(13) 0.134(13) 0.048(10) 0.049(10) -0.007(9)
C47 0.067(8) 0.137(13) 0.27(2) 0.058(15) 0.045(12) 0.018(8)
C48 0.142(12) 0.072(7) 0.157(13) -0.016(7) 0.105(11) -0.042(7)
N1 0.084(6) 0.076(5) 0.054(4) -0.004(4) 0.015(4) -0.010(4)
N2 0.058(5) 0.076(5) 0.069(5) -0.007(4) 0.022(4) -0.021(4)
N3 0.078(6) 0.102(6) 0.070(5) 0.021(5) 0.019(5) 0.002(5)
N4 0.104(8) 0.106(7) 0.158(10) -0.004(7) 0.049(8) -0.025(6)
N5 0.089(7) 0.163(10) 0.096(8) -0.031(7) 0.036(6) -0.034(7)
N6 0.080(7) 0.107(7) 0.099(7) 0.025(6) 0.011(6) -0.005(5)
N7 0.089(7) 0.087(6) 0.098(7) 0.026(5) 0.034(6) 0.004(5)
N8 0.084(6) 0.087(6) 0.095(7) 0.020(5) 0.038(6) 0.003(5)
N9 0.095(7) 0.086(6) 0.064(5) -0.015(4) 0.024(5) -0.035(5)
N10 0.076(6) 0.098(6) 0.074(5) 0.002(5) 0.036(5) -0.008(5)
O1 0.102(5) 0.064(4) 0.059(4) -0.009(3) 0.028(4) 0.003(3)
O2 0.078(4) 0.064(4) 0.060(4) 0.000(3) 0.012(3) -0.003(3)
O3 0.073(4) 0.085(4) 0.063(4) -0.028(3) 0.021(3) -0.012(3)
O4 0.077(5) 0.073(4) 0.068(4) -0.010(3) 0.025(4) 0.002(3)
O5 0.064(4) 0.058(3) 0.045(3) 0.003(2) 0.006(3) -0.011(3)
O6 0.070(4) 0.048(3) 0.080(4) 0.009(3) 0.047(3) -0.004(3)
O7 0.064(4) 0.073(4) 0.079(4) 0.021(3) 0.017(3) -0.005(3)
O8 0.065(4) 0.071(4) 0.049(3) 0.004(3) 0.014(3) -0.009(3)
O1W 0.096(5) 0.130(7) 0.053(4) 0.012(4) 0.042(4) -0.013(4)

loop_
_atom_type_symbol
_atom_type_description
_atom_type_scat_dispersion_real
_atom_type_scat_dispersion_imag
_atom_type_scat_source
C C 0.0033 0.0016 'International Tables Vol C Tables 4.2.6.8 and 6.1.1.4'
H H 0.0000 0.0000 'International Tables Vol C Tables 4.2.6.8 and 6.1.1.4'
N N 0.0061 0.0033 'International Tables Vol C Tables 4.2.6.8 and 6.1.1.4'
O O 0.0106 0.0060 'International Tables Vol C Tables 4.2.6.8 and 6.1.1.4'
Cr Cr 0.3209 0.6236 'International Tables Vol C Tables 4.2.6.8 and 6.1.1.4'
Zn Zn 0.2839 1.4301 'International Tables Vol C Tables 4.2.6.8 and 6.1.1.4'
Dy Dy -0.1892 4.4098 'International Tables Vol C Tables 4.2.6.8 and 6.1.1.4'

loop_
_geom_angle_atom_site_label_1
_geom_angle_atom_site_label_2
_geom_angle_atom_site_label_3
_geom_angle
_geom_angle_site_symmetry_1
_geom_angle_site_symmetry_3
O5 Dy1 O1 134.4(2) . .
O5 Dy1 O1W 115.6(3) . .
O1 Dy1 O1W 109.8(3) . .
O5 Dy1 O2 123.8(2) . .
O1 Dy1 O2 64.3(2) . .
O1W Dy1 O2 76.1(3) . .
O5 Dy1 O6 63.63(19) . .
O1 Dy1 O6 126.5(2) . .
O1W Dy1 O6 83.6(3) . .
O2 Dy1 O6 159.5(2) . .
O5 Dy1 O8 65.5(2) . .
O1 Dy1 O8 78.0(2) . .
O1W Dy1 O8 140.2(2) . .
O2 Dy1 O8 72.7(2) . .
O6 Dy1 O8 124.2(2) . .
O5 Dy1 O4 79.2(2) . .
O1 Dy1 O4 65.8(2) . .
O1W Dy1 O4 143.4(2) . .
O2 Dy1 O4 125.1(2) . .
O6 Dy1 O4 73.5(2) . .
O8 Dy1 O4 76.1(2) . .
O5 Dy1 O7 124.7(2) . .
O1 Dy1 O7 72.7(2) . .
O1W Dy1 O7 71.4(2) . .
O2 Dy1 O7 111.3(2) . .
O6 Dy1 O7 63.0(2) . .
O8 Dy1 O7 143.9(2) . .
O4 Dy1 O7 72.9(2) . .
O5 Dy1 O3 70.2(2) . .
O1 Dy1 O3 125.5(2) . .
O1W Dy1 O3 70.1(2) . .
O2 Dy1 O3 63.1(2) . .
O6 Dy1 O3 107.9(2) . .
O8 Dy1 O3 73.9(2) . .
O4 Dy1 O3 143.8(2) . .
O7 Dy1 O3 141.2(2) . .
O6 Zn1 N9 89.9(4) . .
O6 Zn1 N10 158.0(3) . .
N9 Zn1 N10 96.4(4) . .
O6 Zn1 N1 104.0(3) . .
N9 Zn1 N1 99.5(4) . .
N10 Zn1 N1 95.7(3) . .
O6 Zn1 O5 75.4(2) . .
N9 Zn1 O5 144.6(3) . .
N10 Zn1 O5 87.6(3) . .
N1 Zn1 O5 115.2(3) . .
N8 Zn2 N3 100.0(4) . 3_566
N8 Zn2 O2 90.4(3) . .
N3 Zn2 O2 104.2(3) 3_566 .
N8 Zn2 O1 143.8(3) . .
N3 Zn2 O1 115.5(3) 3_566 .
O2 Zn2 O1 75.3(3) . .
N8 Zn2 N7 97.5(4) . .
N3 Zn2 N7 95.8(4) 3_566 .
O2 Zn2 N7 156.9(3) . .
O1 Zn2 N7 85.8(3) . .
C4 Cr1 C1 85.1(5) . .
C4 Cr1 C5 92.4(5) . .
C1 Cr1 C5 176.8(4) . .
C4 Cr1 C6 89.8(5) . .
C1 Cr1 C6 91.1(4) . .
C5 Cr1 C6 90.8(5) . .
C4 Cr1 C3 92.3(5) . .
C1 Cr1 C3 89.0(3) . .
C5 Cr1 C3 89.2(4) . .
C6 Cr1 C3 177.9(4) . .
C4 Cr1 C2 173.4(5) . .
C1 Cr1 C2 88.6(4) . .
C5 Cr1 C2 93.9(4) . .
C6 Cr1 C2 92.1(4) . .
C3 Cr1 C2 85.8(4) . .
N1 C1 Cr1 172.9(10) . .
N2 C2 Cr1 172.9(8) . .
N3 C3 Cr1 172.6(9) . .
N4 C4 Cr1 169.0(13) . .
N5 C5 Cr1 177.0(10) . .
N6 C6 Cr1 175.5(12) . .
O2 C7 C12 119.9(9) . .
O2 C7 C38 124.3(10) . .
C12 C7 C38 115.8(8) . .
C9 C8 O1 120.8(8) . .
C9 C8 C35 121.1(9) . .
O1 C8 C35 118.1(10) . .
O4 C9 C8 112.3(8) . .
O4 C9 C10 123.9(10) . .
C8 C9 C10 123.7(9) . .
C9 C10 C33 115.7(10) . .
C16 C11 C23 119.9(9) . .
C16 C11 O5 123.5(9) . .
C23 C11 O5 116.4(8) . .
C40 C12 O3 125.2(11) . .
C40 C12 C7 122.1(10) . .
O3 C12 C7 112.7(8) . .
C23 C13 C14 112.6(12) . .
C15 C14 C13 123.7(10) . .
C14 C15 C16 114.6(10) . .
C11 C16 C15 123.5(10) . .
C11 C16 C17 128.6(10) . .
C15 C16 C17 107.9(10) . .
N10 C17 C16 123.6(10) . .
C19 C18 O7 124.9(11) . .
C19 C18 C20 122.8(11) . .
O7 C18 C20 112.1(8) . .
C18 C19 C31 119.5(13) . .
O6 C20 C29 123.8(8) . .
O6 C20 C18 118.6(8) . .
C29 C20 C18 117.4(8) . .
C11 C23 C13 125.4(11) . .
C11 C23 O8 117.1(7) . .
C13 C23 O8 117.5(11) . .
N10 C24 C25 112.2(10) . .
C27 C25 C24 116.1(12) . .
C27 C25 C26 111.0(12) . .
C24 C25 C26 111.5(11) . .
C27 C25 C42 109.3(12) . .
C24 C25 C42 104.2(11) . .
C26 C25 C42 103.8(10) . .
N9 C26 C25 111.8(10) . .
N9 C28 C29 127.2(11) . .
C20 C29 C30 120.0(10) . .
C20 C29 C28 123.7(9) . .
C30 C29 C28 116.3(10) . .
C31 C30 C29 120.9(11) . .
C30 C31 C19 119.2(11) . .
C34 C33 C10 119.4(11) . .
C35 C34 C33 122.9(11) . .
C34 C35 C8 116.4(11) . .
C34 C35 C36 116.0(10) . .
C8 C35 C36 127.5(10) . .
N7 C36 C35 125.5(12) . .
N8 C37 C38 129.5(11) . .
C39 C38 C37 118.3(12) . .
C39 C38 C7 119.2(11) . .
C37 C38 C7 122.5(10) . .
C48 C39 C38 122.3(12) . .
C48 C40 C12 121.7(12) . .
C45 C43 N7 115.3(9) . .
C45 C44 N8 107.8(11) . .
C43 C45 C44 108.6(12) . .
C43 C45 C47 102.9(10) . .
C44 C45 C47 105.9(14) . .
C43 C45 C46 110.3(13) . .
C44 C45 C46 118.9(12) . .
C47 C45 C46 108.9(13) . .
C40 C48 C39 118.9(11) . .
C1 N1 Zn1 159.9(8) . .
C3 N3 Zn2 161.2(9) . 3_566
C36 N7 C43 120.1(11) . .
C36 N7 Zn2 131.1(10) . .
C43 N7 Zn2 108.7(8) . .
C37 N8 C44 115.4(11) . .
C37 N8 Zn2 125.4(9) . .
C44 N8 Zn2 118.7(8) . .
C28 N9 C26 113.6(10) . .
C28 N9 Zn1 126.4(10) . .
C26 N9 Zn1 119.4(8) . .
C17 N10 C24 116.8(9) . .
C17 N10 Zn1 128.5(8) . .
C24 N10 Zn1 114.6(6) . .
C8 O1 Zn2 131.3(6) . .
C8 O1 Dy1 119.5(6) . .
Zn2 O1 Dy1 109.1(3) . .
C7 O2 Zn2 127.6(7) . .
C7 O2 Dy1 121.1(6) . .
Zn2 O2 Dy1 107.0(3) . .
C12 O3 C22 116.5(8) . .
C12 O3 Dy1 116.4(6) . .
C22 O3 Dy1 127.1(7) . .
C9 O4 C32 113.9(8) . .
C9 O4 Dy1 120.4(6) . .
C32 O4 Dy1 125.7(6) . .
C11 O5 Zn1 127.8(6) . .
C11 O5 Dy1 123.0(6) . .
Zn1 O5 Dy1 108.5(2) . .
C20 O6 Zn1 128.9(6) . .
C20 O6 Dy1 122.2(5) . .
Zn1 O6 Dy1 107.3(2) . .
C18 O7 C21 115.9(8) . .
C18 O7 Dy1 119.5(6) . .
C21 O7 Dy1 124.1(7) . .
C23 O8 C41 116.8(7) . .
C23 O8 Dy1 114.9(5) . .
C41 O8 Dy1 128.2(6) . .

loop_
_geom_bond_atom_site_label_1
_geom_bond_atom_site_label_2
_geom_bond_distance
_geom_bond_site_symmetry_2
Dy1 O5 2.356(6) .
Dy1 O1 2.364(7) .
Dy1 O1W 2.416(7) .
Dy1 O2 2.433(7) .
Dy1 O6 2.467(6) .
Dy1 O8 2.526(6) .
Dy1 O4 2.536(6) .
Dy1 O7 2.571(6) .
Dy1 O3 2.595(6) .
Zn1 O6 2.039(6) .
Zn1 N9 2.066(9) .
Zn1 N10 2.066(9) .
Zn1 N1 2.073(8) .
Zn1 O5 2.122(6) .
Zn2 N8 2.054(10) .
Zn2 N3 2.069(9) 3_566
Zn2 O2 2.084(7) .
Zn2 O1 2.095(8) .
Zn2 N7 2.133(11) .
Cr1 C4 2.071(7) .
Cr1 C1 2.086(10) .
Cr1 C5 2.095(9) .
Cr1 C6 2.096(10) .
Cr1 C3 2.111(10) .
Cr1 C2 2.131(11) .
C1 N1 1.175(12) .
C2 N2 1.214(12) .
C3 N3 1.155(12) .
C4 N4 1.190(8) .
C5 N5 1.244(14) .
C6 N6 1.200(13) .
C7 O2 1.329(11) .
C7 C12 1.427(15) .
C7 C38 1.487(15) .
C8 C9 1.405(15) .
C8 O1 1.440(12) .
C8 C35 1.442(14) .
C9 O4 1.375(10) .
C9 C10 1.420(12) .
C10 C33 1.466(16) .
C11 C16 1.319(14) .
C11 C23 1.379(14) .
C11 O5 1.383(9) .
C12 C40 1.406(14) .
C12 O3 1.407(11) .
C13 C23 1.423(14) .
C13 C14 1.472(17) .
C14 C15 1.435(15) .
C15 C16 1.464(14) .
C16 C17 1.485(15) .
C17 N10 1.330(13) .
C18 C19 1.368(14) .
C18 O7 1.392(12) .
C18 C20 1.458(14) .
C19 C31 1.445(19) .
C20 O6 1.350(9) .
C20 C29 1.423(14) .
C21 O7 1.485(16) .
C22 O3 1.461(13) .
C23 O8 1.428(12) .
C24 N10 1.512(15) .
C24 C25 1.521(18) .
C25 C27 1.47(2) .
C25 C26 1.574(18) .
C25 C42 1.663(17) .
C26 N9 1.510(16) .
C28 N9 1.284(14) .
C28 C29 1.487(17) .
C29 C30 1.430(15) .
C30 C31 1.419(19) .
C32 O4 1.490(13) .
C33 C34 1.442(18) .
C34 C35 1.416(17) .
C35 C36 1.477(17) .
C36 N7 1.233(15) .
C37 N8 1.324(16) .
C37 C38 1.430(18) .
C38 C39 1.419(17) .
C39 C48 1.396(19) .
C40 C48 1.388(16) .
C41 O8 1.507(11) .
C43 C45 1.532(16) .
C43 N7 1.610(14) .
C44 C45 1.55(2) .
C44 N8 1.601(18) .
C45 C47 1.562(17) .
C45 C46 1.60(2) .
N3 Zn2 2.069(9) 3_566

loop_
_platon_squeeze_void_nr
_platon_squeeze_void_average_x
_platon_squeeze_void_average_y
_platon_squeeze_void_average_z
_platon_squeeze_void_volume
_platon_squeeze_void_count_electrons
_platon_squeeze_void_content
1 -0.055 0.479 -0.030 2770 972 ' '
2 0.036 0.254 0.260 7 1 ' '
3 0.036 0.246 0.760 7 1 ' '
4 0.964 0.754 0.240 7 0 ' '
5 0.964 0.746 0.740 7 0 ' '
